data_4032402
loop_
_publ_author_name
'McCaw, Patrick G.'
'Buckley, Naomi M.'
'Eccles, Kevin S.'
'Lawrence, Simon E.'
'Maguire, Anita R.'
'Collins, Stuart G.'

_publ_section_title
;
 Synthesis of Cyclic \a-Diazo-\b-keto Sulfoxides in Batch and Continuous
 Flow.
;
_journal_issue 7
_journal_name_full 'The Journal of organic chemistry'
_journal_page_first 3666
_journal_page_last 3679
_journal_paper_doi 10.1021/acs.joc.7b00172
_journal_volume 82
_journal_year 2017
_chemical_formula_moiety 'C10 H8 N2 O2 S'
_chemical_formula_sum 'C10 H8 N2 O2 S'
_chemical_formula_weight 220.24
_space_group_crystal_system triclinic
_space_group_IT_number 2
_space_group_name_Hall '-P 1'
_space_group_name_H-M_alt 'P -1'
_symmetry_space_group_name_Hall '-P 1'
_symmetry_space_group_name_H-M 'P -1'
_atom_sites_solution_hydrogens geom
_atom_sites_solution_primary direct
_atom_sites_solution_secondary difmap
_cell_angle_alpha 95.825(5)
_cell_angle_beta 95.748(5)
_cell_angle_gamma 99.306(6)
_cell_formula_units_Z 2
_cell_length_a 4.5638(10)
_cell_length_b 7.0494(16)
_cell_length_c 15.476(4)
_cell_measurement_reflns_used 4112
_cell_measurement_temperature 100.(2)
_cell_measurement_theta_max 26.4424
_cell_measurement_theta_min 2.6539
_cell_volume 485.3(2)
_computing_cell_refinement 'SAINT V7.68A (Bruker AXS, 2009)'
_computing_data_collection 'Bruker Instrument Service v2009, 3, 0, 0'
_computing_data_reduction 'SAINT V7.68A (Bruker AXS, 2009)'
_computing_molecular_graphics 'Mercury 3.0 (Macrae et al, 2008)'
_computing_structure_refinement 'SHELXL-97 (Sheldrick, 2008)'
_computing_structure_solution 'SHELXS-97 (Sheldrick, 2008)'
_diffrn_ambient_temperature 100.(2)
_diffrn_detector_area_resol_mean 8.3333
_diffrn_measured_fraction_theta_full 0.986
_diffrn_measured_fraction_theta_max 0.986
_diffrn_measurement_device_type 'Bruker APEX II DUO'
_diffrn_measurement_method '\f & \w  scans'
_diffrn_radiation_monochromator graphite
_diffrn_radiation_source 'fine-focus sealed tube'
_diffrn_radiation_type MoK\a
_diffrn_radiation_wavelength 0.71073
_diffrn_reflns_av_R_equivalents 0.0426
_diffrn_reflns_av_sigmaI/netI 0.0316
_diffrn_reflns_limit_h_max 5
_diffrn_reflns_limit_h_min -5
_diffrn_reflns_limit_k_max 8
_diffrn_reflns_limit_k_min -8
_diffrn_reflns_limit_l_max 19
_diffrn_reflns_limit_l_min -19
_diffrn_reflns_number 10326
_diffrn_reflns_theta_full 26.65
_diffrn_reflns_theta_max 26.65
_diffrn_reflns_theta_min 2.66
_exptl_absorpt_coefficient_mu 0.312
_exptl_absorpt_correction_T_max 0.7454
_exptl_absorpt_correction_T_min 0.5955
_exptl_absorpt_correction_type multi-scan
_exptl_absorpt_process_details 'SADABS V2008/1 (Bruker AXS)'
_exptl_crystal_colour 'clear colourless'
_exptl_crystal_density_diffrn 1.507
_exptl_crystal_density_method 'not measured'
_exptl_crystal_description Plate
_exptl_crystal_F_000 228
_exptl_crystal_size_max 0.420
_exptl_crystal_size_mid 0.200
_exptl_crystal_size_min 0.090
_refine_diff_density_max 0.507
_refine_diff_density_min -0.406
_refine_ls_extinction_method none
_refine_ls_goodness_of_fit_ref 1.043
_refine_ls_hydrogen_treatment constr
_refine_ls_matrix_type full
_refine_ls_number_parameters 137
_refine_ls_number_reflns 2025
_refine_ls_number_restraints 0
_refine_ls_restrained_S_all 1.043
_refine_ls_R_factor_all 0.0460
_refine_ls_R_factor_gt 0.0386
_refine_ls_shift/su_max 0.000
_refine_ls_shift/su_mean 0.000
_refine_ls_structure_factor_coef Fsqd
_refine_ls_weighting_details 'calc w=1/[\s^2^(Fo^2^)+(0.0650P)^2^+0.3318P] where P=(Fo^2^+2Fc^2^)/3'
_refine_ls_weighting_scheme calc
_refine_ls_wR_factor_gt 0.1063
_refine_ls_wR_factor_ref 0.1131
_reflns_number_gt 1768
_reflns_number_total 2025
_reflns_threshold_expression >2sigma(I)
_cod_data_source_file jo7b00172_si_001.cif
_cod_data_source_block Compound_3
_cod_depositor_comments 'Adding full bibliography for 4032402.cif.'
_cod_original_cell_volume 485.35(19)
_cod_database_code 4032402

loop_
_space_group_symop_operation_xyz
'x, y, z'
'-x, -y, -z'

loop_
_atom_site_type_symbol
_atom_site_label
_atom_site_fract_x
_atom_site_fract_y
_atom_site_fract_z
_atom_site_U_iso_or_equiv
_atom_site_adp_type
_atom_site_calc_flag
_atom_site_refinement_flags
_atom_site_occupancy
C C1 1.0806(4) 0.6682(3) 0.32027(12) 0.0190(4) Uani d . 1
H H1A 1.2811 0.6761 0.3002 0.023 Uiso calc R 1
H H1B 1.0219 0.5367 0.337 0.023 Uiso calc R 1
S S2 1.10095(10) 0.84468(7) 0.41524(3) 0.01695(17) Uani d . 1
C C3 1.1929(4) 1.0398(3) 0.35361(13) 0.0189(4) Uani d . 1
C C4 1.0518(4) 1.0585(3) 0.26702(12) 0.0181(4) Uani d . 1
C C5 0.6329(4) 0.9078(3) 0.15402(13) 0.0192(4) Uani d . 1
H H5 0.6238 1.0341 0.1388 0.023 Uiso calc R 1
C C6 0.4370(4) 0.7506(3) 0.10781(12) 0.0200(4) Uani d . 1
C C7 0.4579(4) 0.5671(3) 0.13159(13) 0.0218(4) Uani d . 1
H H7 0.327 0.4574 0.1007 0.026 Uiso calc R 1
C C8 0.6647(4) 0.5412(3) 0.19915(13) 0.0197(4) Uani d . 1
H H8 0.6738 0.4145 0.2138 0.024 Uiso calc R 1
C C9 0.8432(4) 0.8838(3) 0.22244(12) 0.0175(4) Uani d . 1
C C10 0.8600(4) 0.6990(3) 0.24605(12) 0.0173(4) Uani d . 1
O O11 0.7863(3) 0.8411(2) 0.43575(9) 0.0219(3) Uani d . 1
N N12 1.3923(4) 1.1914(3) 0.39146(11) 0.0228(4) Uani d . 1
N N13 1.5622(5) 1.3217(3) 0.41907(13) 0.0348(5) Uani d . 1
O O14 1.1014(3) 1.2090(2) 0.23331(10) 0.0271(4) Uani d . 1
C C15 0.2105(5) 0.7772(4) 0.03441(13) 0.0258(5) Uani d . 1
H H15A 0.2139 0.9158 0.0315 0.039 Uiso calc R 1
H H15B 0.0108 0.716 0.045 0.039 Uiso calc R 1
H H15C 0.2594 0.7172 -0.0211 0.039 Uiso calc R 1

loop_
_atom_site_aniso_label
_atom_site_aniso_U_11
_atom_site_aniso_U_22
_atom_site_aniso_U_33
_atom_site_aniso_U_12
_atom_site_aniso_U_13
_atom_site_aniso_U_23
C1 0.0160(9) 0.0203(10) 0.0211(9) 0.0039(8) 0.0040(7) 0.0011(7)
S2 0.0121(3) 0.0203(3) 0.0182(3) 0.00138(18) 0.00257(17) 0.00274(18)
C3 0.0143(9) 0.0195(10) 0.0213(9) -0.0003(7) 0.0012(7) 0.0013(7)
C4 0.0142(9) 0.0192(10) 0.0214(9) 0.0034(8) 0.0040(7) 0.0019(7)
C5 0.0163(9) 0.0217(10) 0.0207(9) 0.0045(8) 0.0042(7) 0.0030(7)
C6 0.0140(9) 0.0279(11) 0.0186(9) 0.0050(8) 0.0049(7) 0.0008(8)
C7 0.0150(9) 0.0255(11) 0.0222(10) -0.0021(8) 0.0044(7) -0.0038(8)
C8 0.0166(9) 0.0184(10) 0.0242(10) 0.0026(8) 0.0062(7) 0.0006(7)
C9 0.0131(9) 0.0206(10) 0.0187(9) 0.0014(8) 0.0055(7) 0.0010(7)
C10 0.0133(9) 0.0212(10) 0.0178(9) 0.0031(7) 0.0045(7) 0.0006(7)
O11 0.0133(7) 0.0278(8) 0.0233(7) -0.0009(6) 0.0058(5) 0.0003(6)
N12 0.0216(9) 0.0242(10) 0.0205(8) -0.0024(7) 0.0013(7) 0.0043(7)
N13 0.0368(11) 0.0316(11) 0.0288(10) -0.0129(9) -0.0036(8) 0.0069(8)
O14 0.0274(8) 0.0217(8) 0.0304(8) -0.0010(6) -0.0018(6) 0.0077(6)
C15 0.0173(10) 0.0369(13) 0.0222(10) 0.0049(9) 0.0004(8) 0.0010(9)

loop_
_atom_type_symbol
_atom_type_description
_atom_type_scat_dispersion_real
_atom_type_scat_dispersion_imag
_atom_type_scat_source
C C 0.0033 0.0016 'International Tables Vol C Tables 4.2.6.8 and 6.1.1.4'
H H 0.0000 0.0000 'International Tables Vol C Tables 4.2.6.8 and 6.1.1.4'
N N 0.0061 0.0033 'International Tables Vol C Tables 4.2.6.8 and 6.1.1.4'
O O 0.0106 0.0060 'International Tables Vol C Tables 4.2.6.8 and 6.1.1.4'
S S 0.1246 0.1234 'International Tables Vol C Tables 4.2.6.8 and 6.1.1.4'

loop_
_geom_angle_atom_site_label_1
_geom_angle_atom_site_label_2
_geom_angle_atom_site_label_3
_geom_angle
C10 C1 S2 112.43(14)
C10 C1 H1A 109.1
S2 C1 H1A 109.1
C10 C1 H1B 109.1
S2 C1 H1B 109.1
H1A C1 H1B 107.9
O11 S2 C3 107.92(9)
O11 S2 C1 106.32(9)
C3 S2 C1 91.89(9)
N12 C3 C4 115.78(17)
N12 C3 S2 117.93(15)
C4 C3 S2 126.07(14)
O14 C4 C3 121.99(18)
O14 C4 C9 122.38(18)
C3 C4 C9 115.63(17)
C6 C5 C9 121.3(2)
C6 C5 H5 119.3
C9 C5 H5 119.3
C5 C6 C7 117.74(18)
C5 C6 C15 121.1(2)
C7 C6 C15 121.14(18)
C8 C7 C6 121.56(18)
C8 C7 H7 119.2
C6 C7 H7 119.2
C7 C8 C10 120.77(19)
C7 C8 H8 119.6
C10 C8 H8 119.6
C5 C9 C10 120.29(18)
C5 C9 C4 118.20(18)
C10 C9 C4 121.49(17)
C8 C10 C9 118.29(18)
C8 C10 C1 120.00(18)
C9 C10 C1 121.71(17)
N13 N12 C3 176.3(2)
C6 C15 H15A 109.5
C6 C15 H15B 109.5
H15A C15 H15B 109.5
C6 C15 H15C 109.5
H15A C15 H15C 109.5
H15B C15 H15C 109.5

loop_
_geom_bond_atom_site_label_1
_geom_bond_atom_site_label_2
_geom_bond_distance
C1 C10 1.506(3)
C1 S2 1.811(2)
C1 H1A 0.99
C1 H1B 0.99
S2 O11 1.4981(15)
S2 C3 1.772(2)
C3 N12 1.329(3)
C3 C4 1.455(3)
C4 O14 1.228(2)
C4 C9 1.489(3)
C5 C6 1.389(3)
C5 C9 1.399(3)
C5 H5 0.95
C6 C7 1.395(3)
C6 C15 1.505(3)
C7 C8 1.384(3)
C7 H7 0.95
C8 C10 1.394(3)
C8 H8 0.95
C9 C10 1.400(3)
N12 N13 1.118(3)
C15 H15A 0.98
C15 H15B 0.98
C15 H15C 0.98

loop_
_geom_torsion_atom_site_label_1
_geom_torsion_atom_site_label_2
_geom_torsion_atom_site_label_3
_geom_torsion_atom_site_label_4
_geom_torsion
C10 C1 S2 O11 52.43(15)
C10 C1 S2 C3 -56.86(15)
O11 S2 C3 N12 110.55(17)
C1 S2 C3 N12 -141.62(18)
O11 S2 C3 C4 -63.9(2)
C1 S2 C3 C4 44.0(2)
N12 C3 C4 O14 -4.0(3)
S2 C3 C4 O14 170.49(17)
N12 C3 C4 C9 176.21(18)
S2 C3 C4 C9 -9.3(3)
C9 C5 C6 C7 -0.3(3)
C9 C5 C6 C15 179.82(18)
C5 C6 C7 C8 0.4(3)
C15 C6 C7 C8 -179.79(19)
C6 C7 C8 C10 0.1(3)
C6 C5 C9 C10 -0.2(3)
C6 C5 C9 C4 178.11(18)
O14 C4 C9 C5 -19.6(3)
C3 C4 C9 C5 160.14(18)
O14 C4 C9 C10 158.6(2)
C3 C4 C9 C10 -21.6(3)
C7 C8 C10 C9 -0.6(3)
C7 C8 C10 C1 179.10(18)
C5 C9 C10 C8 0.6(3)
C4 C9 C10 C8 -177.58(18)
C5 C9 C10 C1 -179.07(17)
C4 C9 C10 C1 2.7(3)
S2 C1 C10 C8 -136.24(17)
S2 C1 C10 C9 43.5(2)
